data_4333095
loop_
_publ_author_name
'Lee, Chien-Ming'
'Chuang, Ya-Lan'
'Chiang, Chao-Yi'
'Lee, Gene-Hsiang'
'Liaw, Wen-Feng'

_publ_section_title
;
 Mononuclear Ni(III) Complexes [NiIII(L)(P(C6H3-3-SiMe3-2-S)3)]0/1-(L =
 Thiolate, Selenolate, CH2CN, Cl, PPh3):&#x00A0; Relevance to the Nickel
 Site of [NiFe] Hydrogenases
;
_journal_issue 26
_journal_name_full 'Inorganic Chemistry'
_journal_page_first 10895
_journal_page_last 10904
_journal_paper_doi 10.1021/ic061399g
_journal_volume 45
_journal_year 2006
_chemical_formula_sum 'C45 H52 Ni P2 S3 Si3'
_chemical_formula_weight 893.97
_chemical_name_systematic
; 
 ? 
;
_space_group_IT_number 14
_symmetry_cell_setting monoclinic
_symmetry_space_group_name_Hall '-P 2yn'
_symmetry_space_group_name_H-M 'P 1 21/n 1'
_atom_sites_solution_hydrogens geom
_atom_sites_solution_primary direct
_atom_sites_solution_secondary difmap
_audit_creation_method SHELXL-97
_cell_angle_alpha 90.00
_cell_angle_beta 90.284(2)
_cell_angle_gamma 90.00
_cell_formula_units_Z 4
_cell_length_a 15.8022(9)
_cell_length_b 11.1301(6)
_cell_length_c 26.2295(15)
_cell_measurement_reflns_used 2761
_cell_measurement_temperature 100(2)
_cell_measurement_theta_max 25.96
_cell_measurement_theta_min 2.24
_cell_volume 4613.2(4)
_computing_cell_refinement 'Bruker SAINT'
_computing_data_collection 'Bruker SMART'
_computing_data_reduction 'Bruker SAINT'
_computing_molecular_graphics 'Bruker SHELXTL'
_computing_publication_material 'Bruker SHELXTL'
_computing_structure_refinement 'SHELXL-97 (Sheldrick, 1997)'
_computing_structure_solution 'SHELXS-97 (Sheldrick, 1990)'
_diffrn_ambient_temperature 100(2)
_diffrn_measured_fraction_theta_full 0.999
_diffrn_measured_fraction_theta_max 0.999
_diffrn_measurement_device_type 'BRUKER SMART APEXCCD area detector'
_diffrn_measurement_method 'omega scans'
_diffrn_radiation_monochromator graphite
_diffrn_radiation_source 'fine-focus sealed tube'
_diffrn_radiation_type MoK\a
_diffrn_radiation_wavelength 0.71073
_diffrn_reflns_av_R_equivalents 0.0642
_diffrn_reflns_av_sigmaI/netI 0.0675
_diffrn_reflns_limit_h_max 17
_diffrn_reflns_limit_h_min -18
_diffrn_reflns_limit_k_max 13
_diffrn_reflns_limit_k_min -11
_diffrn_reflns_limit_l_max 27
_diffrn_reflns_limit_l_min -31
_diffrn_reflns_number 26108
_diffrn_reflns_theta_full 25.00
_diffrn_reflns_theta_max 25.00
_diffrn_reflns_theta_min 1.50
_exptl_absorpt_coefficient_mu 0.734
_exptl_absorpt_correction_T_max 0.9302
_exptl_absorpt_correction_T_min 0.8098
_exptl_absorpt_correction_type multi-scan
_exptl_crystal_colour dark-brown
_exptl_crystal_density_diffrn 1.287
_exptl_crystal_density_meas 0
_exptl_crystal_density_method 'not measured'
_exptl_crystal_description block
_exptl_crystal_F_000 1880
_exptl_crystal_size_max 0.30
_exptl_crystal_size_mid 0.20
_exptl_crystal_size_min 0.10
_refine_diff_density_max 2.844
_refine_diff_density_min -2.312
_refine_diff_density_rms 0.111
_refine_ls_extinction_method none
_refine_ls_goodness_of_fit_ref 1.047
_refine_ls_hydrogen_treatment mixed
_refine_ls_matrix_type full
_refine_ls_number_parameters 500
_refine_ls_number_reflns 8113
_refine_ls_number_restraints 0
_refine_ls_restrained_S_all 1.047
_refine_ls_R_factor_all 0.1155
_refine_ls_R_factor_gt 0.0829
_refine_ls_shift/su_max 0.004
_refine_ls_shift/su_mean 0.000
_refine_ls_structure_factor_coef Fsqd
_refine_ls_weighting_details 'calc w=1/[\s^2^(Fo^2^)+(0.0847P)^2^+26.6147P] where P=(Fo^2^+2Fc^2^)/3'
_refine_ls_weighting_scheme calc
_refine_ls_wR_factor_gt 0.2029
_refine_ls_wR_factor_ref 0.2190
_reflns_number_gt 5603
_reflns_number_total 8113
_reflns_threshold_expression >2sigma(I)
_cod_data_source_file ic061399gsup7.cif
_cod_data_source_block ic11596
_cod_depositor_comments
;
The following automatic conversions were performed:

'_symmetry_cell_setting' value 'Monoclinic' changed to 'monoclinic'
according to /home/saulius/struct/CIF-dictionaries/cif_core.dic
dictionary named 'cif_core.dic' version 2.4.2 from 2011-04-26.

Automatic conversion script
Id: cif_fix_values 1891 2012-01-12 08:04:46Z andrius 
;
_cod_original_sg_symbol_H-M P2(1)/n
_cod_database_code 4333095

loop_
_symmetry_equiv_pos_as_xyz
'x, y, z'
'-x+1/2, y+1/2, -z+1/2'
'-x, -y, -z'
'x-1/2, -y-1/2, z-1/2'

loop_
_atom_site_label
_atom_site_type_symbol
_atom_site_fract_x
_atom_site_fract_y
_atom_site_fract_z
_atom_site_U_iso_or_equiv
_atom_site_adp_type
_atom_site_occupancy
_atom_site_symmetry_multiplicity
_atom_site_calc_flag
_atom_site_refinement_flags
_atom_site_disorder_assembly
_atom_site_disorder_group
Ni Ni 1.51752(7) 0.65110(8) 0.32639(4) 0.0467(3) Uani 1 1 d . . .
S1 S 1.51033(13) 0.67851(16) 0.24444(7) 0.0412(5) Uani 1 1 d . . .
S2 S 1.59901(10) 0.66610(14) 0.39387(6) 0.0315(4) Uani 1 1 d . . .
S3 S 1.31888(17) 0.7047(2) 0.35155(10) 0.0313(5) Uani 0.70 1 d P A 1
H3 H 1.3874 0.6867 0.3410 0.038 Uiso 0.70 1 d P B 1
S3' S 1.3611(5) 0.6881(6) 0.3654(3) 0.0360(15) Uiso 0.30 1 d P A 2
H3' H 1.4206 0.6481 0.3726 0.043 Uiso 0.30 1 d P C 2
P1 P 1.50221(10) 0.83877(14) 0.33583(6) 0.0263(4) Uani 1 1 d . . .
P2 P 1.51286(13) 0.45118(15) 0.32567(7) 0.0371(5) Uani 1 1 d . . .
Si1 Si 1.49607(12) 0.79381(17) 0.12477(7) 0.0323(4) Uani 1 1 d . . .
Si2 Si 1.79573(12) 0.72178(18) 0.43981(8) 0.0384(5) Uani 1 1 d . . .
Si3 Si 1.18834(12) 0.79563(19) 0.43941(8) 0.0384(5) Uani 1 1 d . . .
C1 C 1.4692(4) 0.9043(5) 0.2768(2) 0.0269(14) Uani 1 1 d . . .
C2 C 1.4335(4) 1.0182(6) 0.2721(3) 0.0347(16) Uani 1 1 d . . .
H2A H 1.4237 1.0663 0.3014 0.042 Uiso 1 1 calc R . .
C3 C 1.4126(4) 1.0600(6) 0.2239(3) 0.0370(16) Uani 1 1 d . . .
H3A H 1.3860 1.1360 0.2200 0.044 Uiso 1 1 calc R . .
C4 C 1.4304(4) 0.9909(6) 0.1817(3) 0.0327(15) Uani 1 1 d . . .
H4A H 1.4181 1.0226 0.1489 0.039 Uiso 1 1 calc R . .
C5 C 1.4659(4) 0.8757(6) 0.1851(2) 0.0275(14) Uani 1 1 d . . .
C6 C 1.4817(4) 0.8312(6) 0.2340(2) 0.0281(14) Uani 1 1 d . . .
C7 C 1.4306(6) 0.6570(7) 0.1145(3) 0.056(2) Uani 1 1 d . . .
H7A H 1.4514 0.6134 0.0846 0.084 Uiso 1 1 calc R . .
H7B H 1.3715 0.6804 0.1088 0.084 Uiso 1 1 calc R . .
H7C H 1.4344 0.6052 0.1446 0.084 Uiso 1 1 calc R . .
C8 C 1.6104(5) 0.7546(7) 0.1282(3) 0.0455(19) Uani 1 1 d . . .
H8A H 1.6268 0.7118 0.0971 0.068 Uiso 1 1 calc R . .
H8B H 1.6207 0.7030 0.1579 0.068 Uiso 1 1 calc R . .
H8C H 1.6440 0.8282 0.1314 0.068 Uiso 1 1 calc R . .
C9 C 1.4784(5) 0.8982(7) 0.0699(3) 0.0409(17) Uani 1 1 d . . .
H9A H 1.5001 0.8613 0.0386 0.061 Uiso 1 1 calc R . .
H9B H 1.5083 0.9739 0.0762 0.061 Uiso 1 1 calc R . .
H9C H 1.4177 0.9139 0.0660 0.061 Uiso 1 1 calc R . .
C10 C 1.6050(4) 0.8921(5) 0.3536(2) 0.0255(13) Uani 1 1 d . . .
C11 C 1.6413(4) 1.0021(6) 0.3412(3) 0.0308(15) Uani 1 1 d . . .
H11A H 1.6111 1.0587 0.3210 0.037 Uiso 1 1 calc R . .
C12 C 1.7217(4) 1.0278(6) 0.3585(3) 0.0357(16) Uani 1 1 d . . .
H12A H 1.7473 1.1026 0.3504 0.043 Uiso 1 1 calc R . .
C13 C 1.7649(4) 0.9448(6) 0.3877(3) 0.0391(17) Uani 1 1 d . . .
H13A H 1.8203 0.9644 0.3992 0.047 Uiso 1 1 calc R . .
C14 C 1.7309(4) 0.8326(6) 0.4011(3) 0.0348(16) Uani 1 1 d . . .
C15 C 1.6488(4) 0.8075(5) 0.3830(2) 0.0265(14) Uani 1 1 d . . .
C16 C 1.9047(4) 0.7855(8) 0.4470(4) 0.060(2) Uani 1 1 d . . .
H16A H 1.9411 0.7271 0.4645 0.090 Uiso 1 1 calc R . .
H16B H 1.9021 0.8597 0.4671 0.090 Uiso 1 1 calc R . .
H16C H 1.9279 0.8032 0.4133 0.090 Uiso 1 1 calc R . .
C17 C 1.8061(5) 0.5737(7) 0.4072(3) 0.056(2) Uani 1 1 d . . .
H17A H 1.8381 0.5184 0.4291 0.084 Uiso 1 1 calc R . .
H17B H 1.8359 0.5844 0.3749 0.084 Uiso 1 1 calc R . .
H17C H 1.7497 0.5405 0.4006 0.084 Uiso 1 1 calc R . .
C18 C 1.7487(5) 0.7015(7) 0.5039(3) 0.0472(19) Uani 1 1 d . . .
H18A H 1.7806 0.6403 0.5227 0.071 Uiso 1 1 calc R . .
H18B H 1.6896 0.6758 0.5002 0.071 Uiso 1 1 calc R . .
H18C H 1.7509 0.7778 0.5225 0.071 Uiso 1 1 calc R . .
C19 C 1.4301(4) 0.8892(6) 0.3845(2) 0.0274(14) Uani 1 1 d . A .
C20 C 1.4497(4) 0.9885(7) 0.4144(3) 0.0370(16) Uani 1 1 d . . .
H20A H 1.5023 1.0287 0.4101 0.044 Uiso 1 1 calc R . .
C21 C 1.3926(4) 1.0288(6) 0.4503(3) 0.0403(17) Uani 1 1 d . . .
H21A H 1.4059 1.0964 0.4710 0.048 Uiso 1 1 calc R . .
C22 C 1.3163(4) 0.9705(6) 0.4560(3) 0.0321(15) Uani 1 1 d . . .
H22A H 1.2775 1.0000 0.4806 0.039 Uiso 1 1 calc R . .
C23 C 1.2934(4) 0.8694(5) 0.4271(2) 0.0278(14) Uani 1 1 d . A .
C24 C 1.3533(4) 0.8293(5) 0.3914(2) 0.0262(14) Uani 1 1 d . . .
C25 C 1.1240(5) 0.7953(8) 0.3795(3) 0.054(2) Uani 1 1 d . . .
H25A H 1.1567 0.7582 0.3520 0.080 Uiso 1 1 calc R . .
H25B H 1.1097 0.8781 0.3701 0.080 Uiso 1 1 calc R . .
H25C H 1.0719 0.7495 0.3849 0.080 Uiso 1 1 calc R . .
C26 C 1.1314(4) 0.8872(8) 0.4879(3) 0.048(2) Uani 1 1 d . . .
H26A H 1.1669 0.8958 0.5184 0.072 Uiso 1 1 calc R . .
H26B H 1.0783 0.8472 0.4969 0.072 Uiso 1 1 calc R . .
H26C H 1.1190 0.9669 0.4738 0.072 Uiso 1 1 calc R . .
C27 C 1.2035(5) 0.6409(7) 0.4652(4) 0.061(2) Uani 1 1 d . . .
H27A H 1.2391 0.6444 0.4959 0.091 Uiso 1 1 calc R . .
H27B H 1.2311 0.5907 0.4395 0.091 Uiso 1 1 calc R . .
H27C H 1.1484 0.6063 0.4738 0.091 Uiso 1 1 calc R . .
C28 C 1.4097(4) 0.3871(6) 0.3081(3) 0.0357(16) Uani 1 1 d . . .
C29 C 1.3659(5) 0.4347(7) 0.2674(3) 0.0479(19) Uani 1 1 d . . .
H29A H 1.3890 0.5003 0.2490 0.057 Uiso 1 1 calc R . .
C30 C 1.2875(5) 0.3871(8) 0.2529(3) 0.053(2) Uani 1 1 d . . .
H30A H 1.2584 0.4189 0.2241 0.064 Uiso 1 1 calc R . .
C31 C 1.2529(5) 0.2948(8) 0.2800(4) 0.055(2) Uani 1 1 d . . .
H31A H 1.1996 0.2627 0.2702 0.065 Uiso 1 1 calc R . .
C32 C 1.2949(5) 0.2479(7) 0.3216(3) 0.051(2) Uani 1 1 d . . .
H32A H 1.2704 0.1840 0.3404 0.061 Uiso 1 1 calc R . .
C33 C 1.3729(5) 0.2939(6) 0.3359(3) 0.0419(17) Uani 1 1 d . . .
H33A H 1.4016 0.2618 0.3647 0.050 Uiso 1 1 calc R . .
C34 C 1.5336(5) 0.3822(6) 0.3878(2) 0.0344(16) Uani 1 1 d . . .
C35 C 1.4835(5) 0.4162(6) 0.4281(3) 0.0418(18) Uani 1 1 d . . .
H35A H 1.4416 0.4764 0.4236 0.050 Uiso 1 1 calc R . .
C36 C 1.4945(5) 0.3622(6) 0.4757(3) 0.0398(17) Uani 1 1 d . . .
H36A H 1.4592 0.3843 0.5034 0.048 Uiso 1 1 calc R . .
C37 C 1.5573(5) 0.2758(6) 0.4824(3) 0.0401(18) Uani 1 1 d . . .
H37A H 1.5651 0.2384 0.5147 0.048 Uiso 1 1 calc R . .
C38 C 1.6081(5) 0.2451(7) 0.4420(3) 0.0424(18) Uani 1 1 d . . .
H38A H 1.6516 0.1872 0.4469 0.051 Uiso 1 1 calc R . .
C39 C 1.5972(5) 0.2962(6) 0.3947(3) 0.0380(16) Uani 1 1 d . . .
H39A H 1.6324 0.2734 0.3671 0.046 Uiso 1 1 calc R . .
C40 C 1.5896(5) 0.3815(6) 0.2839(3) 0.0408(18) Uani 1 1 d . . .
C41 C 1.5721(6) 0.2829(7) 0.2535(3) 0.052(2) Uani 1 1 d . . .
H41A H 1.5156 0.2544 0.2507 0.062 Uiso 1 1 calc R . .
C42 C 1.6354(6) 0.2256(8) 0.2271(3) 0.065(3) Uani 1 1 d . . .
H42A H 1.6223 0.1570 0.2070 0.078 Uiso 1 1 calc R . .
C43 C 1.7171(6) 0.2667(9) 0.2295(3) 0.066(3) Uani 1 1 d . . .
H43A H 1.7604 0.2268 0.2110 0.079 Uiso 1 1 calc R . .
C44 C 1.7359(6) 0.3644(9) 0.2584(3) 0.064(3) Uani 1 1 d . . .
H44A H 1.7926 0.3925 0.2603 0.077 Uiso 1 1 calc R . .
C45 C 1.6728(6) 0.4235(8) 0.2851(3) 0.057(2) Uani 1 1 d . . .
H45A H 1.6863 0.4933 0.3044 0.069 Uiso 1 1 calc R . .

loop_
_atom_site_aniso_label
_atom_site_aniso_U_11
_atom_site_aniso_U_22
_atom_site_aniso_U_33
_atom_site_aniso_U_23
_atom_site_aniso_U_13
_atom_site_aniso_U_12
Ni 0.0739(7) 0.0220(5) 0.0440(6) 0.0085(4) -0.0313(5) -0.0139(5)
S1 0.0575(12) 0.0291(9) 0.0371(10) 0.0078(8) 0.0089(8) 0.0151(8)
S2 0.0353(9) 0.0233(8) 0.0358(9) 0.0014(7) -0.0127(7) -0.0009(7)
S3 0.0319(14) 0.0252(12) 0.0369(14) -0.0122(10) -0.0007(12) -0.0055(11)
P1 0.0267(8) 0.0240(8) 0.0283(9) 0.0043(7) -0.0050(7) -0.0028(7)
P2 0.0558(12) 0.0219(9) 0.0334(10) 0.0041(7) -0.0167(8) -0.0095(8)
Si1 0.0362(10) 0.0309(10) 0.0298(10) -0.0004(8) -0.0036(8) 0.0024(8)
Si2 0.0304(10) 0.0377(11) 0.0469(12) -0.0065(9) -0.0135(8) 0.0084(8)
Si3 0.0357(10) 0.0405(11) 0.0390(11) -0.0058(9) 0.0045(8) -0.0149(9)
C1 0.026(3) 0.019(3) 0.036(4) 0.004(3) -0.005(3) -0.001(3)
C2 0.047(4) 0.025(3) 0.032(4) -0.003(3) -0.007(3) 0.005(3)
C3 0.043(4) 0.023(3) 0.044(4) 0.004(3) -0.008(3) 0.010(3)
C4 0.041(4) 0.024(3) 0.033(4) 0.006(3) -0.009(3) 0.004(3)
C5 0.023(3) 0.031(4) 0.029(4) 0.004(3) -0.002(3) -0.004(3)
C6 0.022(3) 0.028(3) 0.035(4) 0.003(3) 0.002(3) 0.004(3)
C7 0.072(6) 0.043(5) 0.054(5) -0.007(4) 0.008(4) -0.014(4)
C8 0.048(4) 0.054(5) 0.034(4) 0.008(3) 0.006(3) 0.015(4)
C9 0.045(4) 0.050(4) 0.028(4) 0.001(3) -0.009(3) 0.004(4)
C10 0.022(3) 0.024(3) 0.030(3) -0.003(3) -0.001(3) 0.002(3)
C11 0.025(3) 0.028(3) 0.039(4) 0.001(3) 0.000(3) 0.001(3)
C12 0.031(4) 0.033(4) 0.044(4) -0.003(3) 0.005(3) -0.011(3)
C13 0.025(3) 0.038(4) 0.054(5) -0.008(3) -0.011(3) 0.003(3)
C14 0.030(3) 0.029(4) 0.045(4) -0.010(3) -0.006(3) 0.006(3)
C15 0.030(3) 0.019(3) 0.030(4) -0.004(3) -0.005(3) 0.000(3)
C16 0.027(4) 0.065(6) 0.089(7) 0.011(5) -0.017(4) 0.006(4)
C17 0.050(5) 0.053(5) 0.064(6) -0.012(4) -0.014(4) 0.025(4)
C18 0.044(4) 0.050(5) 0.048(5) -0.005(4) -0.013(3) 0.017(4)
C19 0.023(3) 0.029(3) 0.030(4) 0.005(3) -0.002(3) 0.007(3)
C20 0.024(3) 0.048(4) 0.039(4) 0.000(3) 0.002(3) -0.014(3)
C21 0.042(4) 0.031(4) 0.048(4) -0.007(3) -0.005(3) -0.009(3)
C22 0.033(4) 0.025(3) 0.038(4) -0.004(3) 0.000(3) 0.001(3)
C23 0.023(3) 0.024(3) 0.037(4) 0.002(3) -0.003(3) -0.006(3)
C24 0.028(3) 0.017(3) 0.033(4) 0.001(3) 0.001(3) 0.001(3)
C25 0.050(5) 0.069(6) 0.042(5) -0.021(4) 0.001(4) -0.022(4)
C26 0.033(4) 0.068(5) 0.042(5) -0.004(4) 0.003(3) -0.014(4)
C27 0.054(5) 0.047(5) 0.081(7) 0.009(4) 0.002(5) -0.017(4)
C28 0.042(4) 0.027(3) 0.038(4) -0.006(3) -0.005(3) -0.004(3)
C29 0.051(5) 0.042(4) 0.051(5) 0.003(4) -0.014(4) -0.009(4)
C30 0.047(5) 0.055(5) 0.057(5) -0.011(4) -0.012(4) -0.002(4)
C31 0.032(4) 0.052(5) 0.079(6) -0.023(5) -0.002(4) -0.003(4)
C32 0.049(5) 0.045(5) 0.059(5) -0.014(4) 0.011(4) -0.011(4)
C33 0.052(4) 0.031(4) 0.043(4) -0.004(3) 0.001(3) -0.002(3)
C34 0.052(4) 0.022(3) 0.029(4) 0.001(3) -0.008(3) -0.013(3)
C35 0.056(5) 0.026(4) 0.043(5) 0.000(3) -0.010(4) -0.003(3)
C36 0.057(5) 0.032(4) 0.030(4) -0.005(3) 0.001(3) -0.008(3)
C37 0.061(5) 0.033(4) 0.026(4) 0.006(3) -0.015(3) -0.012(4)
C38 0.059(5) 0.038(4) 0.030(4) 0.005(3) -0.009(3) -0.002(4)
C39 0.051(4) 0.026(4) 0.037(4) 0.002(3) -0.006(3) -0.002(3)
C40 0.060(5) 0.033(4) 0.029(4) 0.010(3) -0.010(3) -0.009(4)
C41 0.079(6) 0.039(4) 0.038(4) 0.001(4) -0.005(4) -0.019(4)
C42 0.088(7) 0.052(5) 0.054(6) -0.010(4) 0.023(5) -0.009(5)
C43 0.076(7) 0.074(7) 0.047(5) 0.017(5) 0.017(5) 0.001(5)
C44 0.064(6) 0.082(7) 0.047(5) 0.009(5) 0.018(5) -0.011(5)
C45 0.078(6) 0.046(5) 0.048(5) 0.012(4) -0.015(4) -0.030(5)

loop_
_atom_type_symbol
_atom_type_description
_atom_type_scat_dispersion_real
_atom_type_scat_dispersion_imag
_atom_type_scat_source
C C 0.0033 0.0016 'International Tables Vol C Tables 4.2.6.8 and 6.1.1.4'
H H 0.0000 0.0000 'International Tables Vol C Tables 4.2.6.8 and 6.1.1.4'
Si Si 0.0817 0.0704 'International Tables Vol C Tables 4.2.6.8 and 6.1.1.4'
P P 0.1023 0.0942 'International Tables Vol C Tables 4.2.6.8 and 6.1.1.4'
S S 0.1246 0.1234 'International Tables Vol C Tables 4.2.6.8 and 6.1.1.4'
Ni Ni 0.3393 1.1124 'International Tables Vol C Tables 4.2.6.8 and 6.1.1.4'

loop_
_geom_angle_atom_site_label_1
_geom_angle_atom_site_label_2
_geom_angle_atom_site_label_3
_geom_angle
P1 Ni S1 88.39(7)
P1 Ni S2 84.11(7)
S1 Ni S2 144.71(9)
P1 Ni P2 169.44(9)
S1 Ni P2 97.49(8)
S2 Ni P2 95.87(7)
C6 S1 Ni 107.3(2)
C15 S2 Ni 101.3(2)
C1 P1 C10 110.6(3)
C1 P1 C19 107.6(3)
C10 P1 C19 106.8(3)
C1 P1 Ni 109.5(2)
C10 P1 Ni 104.7(2)
C19 P1 Ni 117.5(2)
C40 P2 C34 104.0(3)
C40 P2 C28 106.1(3)
C34 P2 C28 102.4(3)
C40 P2 Ni 114.2(2)
C34 P2 Ni 114.0(2)
C28 P2 Ni 114.8(2)
C7 Si1 C8 110.7(4)
C7 Si1 C9 108.4(4)
C8 Si1 C9 108.9(3)
C7 Si1 C5 112.0(3)
C8 Si1 C5 108.7(3)
C9 Si1 C5 108.0(3)
C18 Si2 C17 110.1(4)
C18 Si2 C16 109.1(4)
C17 Si2 C16 107.4(4)
C18 Si2 C14 110.2(3)
C17 Si2 C14 112.2(3)
C16 Si2 C14 107.6(4)
C26 Si3 C27 108.6(4)
C26 Si3 C25 108.2(4)
C27 Si3 C25 111.9(4)
C26 Si3 C23 107.9(3)
C27 Si3 C23 110.7(3)
C25 Si3 C23 109.5(3)
C2 C1 C6 121.1(6)
C2 C1 P1 124.4(5)
C6 C1 P1 114.5(5)
C3 C2 C1 118.8(6)
C4 C3 C2 119.8(6)
C3 C4 C5 122.8(6)
C6 C5 C4 117.0(6)
C6 C5 Si1 123.6(5)
C4 C5 Si1 119.3(5)
C5 C6 C1 120.3(6)
C5 C6 S1 121.6(5)
C1 C6 S1 117.9(5)
C11 C10 C15 121.2(6)
C11 C10 P1 127.2(5)
C15 C10 P1 111.5(4)
C12 C11 C10 119.0(6)
C11 C12 C13 119.8(6)
C12 C13 C14 123.1(6)
C13 C14 C15 116.4(6)
C13 C14 Si2 120.4(5)
C15 C14 Si2 123.2(5)
C10 C15 C14 120.4(6)
C10 C15 S2 117.7(5)
C14 C15 S2 121.9(5)
C20 C19 C24 119.9(6)
C20 C19 P1 120.4(5)
C24 C19 P1 119.8(5)
C21 C20 C19 119.8(6)
C22 C21 C20 119.7(6)
C21 C22 C23 122.9(6)
C22 C23 C24 116.1(5)
C22 C23 Si3 118.9(5)
C24 C23 Si3 124.9(5)
C19 C24 C23 121.6(6)
C19 C24 S3' 108.7(5)
C23 C24 S3' 127.1(5)
C19 C24 S3 123.1(5)
C23 C24 S3 115.1(4)
S3' C24 S3 25.3(2)
C29 C28 C33 118.8(7)
C29 C28 P2 119.2(5)
C33 C28 P2 122.0(6)
C28 C29 C30 120.5(8)
C31 C30 C29 120.0(8)
C30 C31 C32 120.3(7)
C31 C32 C33 120.0(8)
C32 C33 C28 120.4(7)
C35 C34 C39 120.1(6)
C35 C34 P2 117.9(5)
C39 C34 P2 122.0(5)
C34 C35 C36 120.0(7)
C37 C36 C35 119.8(7)
C38 C37 C36 119.4(6)
C39 C38 C37 121.4(7)
C38 C39 C34 119.2(7)
C41 C40 C45 117.6(8)
C41 C40 P2 123.8(6)
C45 C40 P2 118.4(6)
C42 C41 C40 120.9(8)
C43 C42 C41 120.6(9)
C44 C43 C42 119.7(9)
C43 C44 C45 120.4(9)
C44 C45 C40 120.6(8)

loop_
_geom_bond_atom_site_label_1
_geom_bond_atom_site_label_2
_geom_bond_distance
Ni P1 2.1173(19)
Ni S1 2.173(2)
Ni S2 2.1901(18)
Ni P2 2.2265(19)
S1 C6 1.780(6)
S2 C15 1.783(6)
S3 C24 1.819(6)
S3' C24 1.717(9)
P1 C1 1.787(6)
P1 C10 1.789(6)
P1 C19 1.804(6)
P2 C40 1.812(8)
P2 C34 1.828(7)
P2 C28 1.836(7)
Si1 C7 1.860(8)
Si1 C8 1.861(7)
Si1 C9 1.870(7)
Si1 C5 1.890(7)
Si2 C18 1.855(8)
Si2 C17 1.864(8)
Si2 C16 1.871(8)
Si2 C14 1.895(7)
Si3 C26 1.865(8)
Si3 C27 1.865(8)
Si3 C25 1.868(8)
Si3 C23 1.881(6)
C1 C2 1.392(9)
C1 C6 1.401(9)
C2 C3 1.385(9)
C3 C4 1.378(9)
C4 C5 1.402(9)
C5 C6 1.396(9)
C10 C11 1.392(9)
C10 C15 1.398(9)
C11 C12 1.377(9)
C12 C13 1.378(10)
C13 C14 1.406(10)
C14 C15 1.407(9)
C19 C20 1.390(9)
C19 C24 1.396(9)
C20 C21 1.384(10)
C21 C22 1.378(9)
C22 C23 1.403(9)
C23 C24 1.408(9)
C28 C29 1.376(10)
C28 C33 1.396(10)
C29 C30 1.397(10)
C30 C31 1.366(12)
C31 C32 1.376(12)
C32 C33 1.385(11)
C34 C35 1.378(10)
C34 C39 1.399(10)
C35 C36 1.394(10)
C36 C37 1.393(10)
C37 C38 1.376(10)
C38 C39 1.374(10)
C40 C41 1.385(10)
C40 C45 1.396(11)
C41 C42 1.376(12)
C42 C43 1.371(13)
C43 C44 1.357(13)
C44 C45 1.388(13)
